data_4022399
loop_
_publ_author_name
'Fran\,cisco M. Raymo'
'Silvia Giordani'
'Andrew J. P. White'
'David J. Williams'

_publ_section_title
;
 Digital Processing with a Three-State Molecular Switch
;
_journal_name_full 'Journal of Organic Chemistry'
_journal_page_first 4158
_journal_page_last 4169
_journal_paper_doi 10.1021/jo0340455
_journal_volume 68
_journal_year 2003
_chemical_formula_sum 'C22 H21 F3 N2 O6'
_chemical_formula_weight 466.41
_chemical_name_systematic
; 
 ? 
;
_space_group_IT_number 2
_symmetry_cell_setting triclinic
_symmetry_space_group_name_Hall '-P 1'
_symmetry_space_group_name_H-M 'P -1'
_atom_sites_solution_hydrogens geom
_atom_sites_solution_primary direct
_atom_sites_solution_secondary difmap
_audit_creation_method SHELXL
_cell_angle_alpha 77.587(9)
_cell_angle_beta 71.224(7)
_cell_angle_gamma 82.623(9)
_cell_formula_units_Z 2
_cell_length_a 8.7775(7)
_cell_length_b 11.4944(15)
_cell_length_c 11.6367(12)
_cell_measurement_reflns_used 25
_cell_measurement_temperature 293(2)
_cell_measurement_theta_max 12.52
_cell_measurement_theta_min 5.08
_cell_volume 1083.4(2)
_computing_cell_refinement 'Siemens XSCANS'
_computing_data_collection 'Siemens XSCANS'
_computing_data_reduction 'Siemens SHELXTL'
_computing_molecular_graphics 'Siemens SHELXTL'
_computing_publication_material 'Siemens SHELXTL'
_computing_structure_refinement 'SHELXL-93 (Sheldrick, 1993)'
_computing_structure_solution 'SHELXS-86 (Sheldrick, 1990)'
_diffrn_ambient_temperature 293(2)
_diffrn_measurement_device 'Siemens P4'
_diffrn_measurement_method '\w scans'
_diffrn_radiation_monochromator graphite
_diffrn_radiation_source 'fine-focus sealed tube'
_diffrn_radiation_type MoK\a
_diffrn_radiation_wavelength 0.71073
_diffrn_reflns_av_R_equivalents 0.0175
_diffrn_reflns_av_sigmaI/netI 0.0284
_diffrn_reflns_limit_h_max 10
_diffrn_reflns_limit_h_min 0
_diffrn_reflns_limit_k_max 13
_diffrn_reflns_limit_k_min -13
_diffrn_reflns_limit_l_max 13
_diffrn_reflns_limit_l_min -13
_diffrn_reflns_number 4082
_diffrn_reflns_theta_max 25.00
_diffrn_reflns_theta_min 1.82
_diffrn_standards_decay_% 3.57
_diffrn_standards_interval_count 97
_diffrn_standards_number 3
_exptl_absorpt_coefficient_mu 0.121
_exptl_absorpt_correction_type none
_exptl_crystal_colour Orange
_exptl_crystal_density_diffrn 1.430
_exptl_crystal_description 'diamond plates'
_exptl_crystal_F_000 484
_exptl_crystal_size_max 0.57
_exptl_crystal_size_mid 0.47
_exptl_crystal_size_min 0.17
_refine_diff_density_max 0.435
_refine_diff_density_min -0.206
_refine_diff_density_rms 0.036
_refine_ls_extinction_coef 0.0061(24)
_refine_ls_extinction_expression Fc^*^=kFc[1+0.001xFc^2^\l^3^/sin(2\q)]^-1/4^
_refine_ls_extinction_method SHELXL
_refine_ls_goodness_of_fit_all 1.061
_refine_ls_goodness_of_fit_obs 1.111
_refine_ls_matrix_type full
_refine_ls_number_parameters 334
_refine_ls_number_reflns 3523
_refine_ls_number_restraints 119
_refine_ls_restrained_S_all 1.156
_refine_ls_restrained_S_obs 1.212
_refine_ls_R_factor_all 0.0658
_refine_ls_R_factor_obs 0.0479
_refine_ls_shift/esd_max 0.000
_refine_ls_shift/esd_mean 0.000
_refine_ls_structure_factor_coef Fsqd
_refine_ls_weighting_details 'w=1/[\s^2^(Fo^2^)+(0.0628P)^2^+0.2771P] where P=(Fo^2^+2Fc^2^)/3'
_refine_ls_weighting_scheme calc
_refine_ls_wR_factor_all 0.1357
_refine_ls_wR_factor_obs 0.1204
_reflns_number_observed 2888
_reflns_number_total 3807
_reflns_observed_criterion >2sigma(I)
_cod_data_source_file jo0340455si20030206_032432.cif
_cod_data_source_block MEH
_cod_depositor_comments
;
The following automatic conversions were performed:
'_symmetry_cell_setting' value 'Triclinic' changed to 'triclinic'
according to '/home/saulius/struct/CIF-dictionaries/cif_core.dic'
dictionary named 'cif_core.dic' version 2.4.1 from 2010-06-29.

Automatic conversion script
Id: cif_fix_enum 1527 2010-12-29 10:47:43Z saulius 

The following automatic conversions were performed:

'_refine_ls_weighting_scheme' value 'calc
w=1/[\s^2^(Fo^2^)+(0.0628P)^2^+0.2771P] where P=(Fo^2^+2Fc^2^)/3' was
changed to 'calc'. New tag '_refine_ls_weighting_details' was
created. The value of the new tag was set to
'w=1/[\s^2^(Fo^2^)+(0.0628P)^2^+0.2771P] where P=(Fo^2^+2Fc^2^)/3'.

Automatic conversion script
Id: cif_fix_values 3143 2015-03-26 13:38:13Z robertas 
;
_cod_original_formula_sum 'C22 H21 N2 O6 F3'
_cod_database_code 4022399

loop_
_symmetry_equiv_pos_as_xyz
'x, y, z'
'-x, -y, -z'

loop_
_atom_site_aniso_label
_atom_site_aniso_U_11
_atom_site_aniso_U_22
_atom_site_aniso_U_33
_atom_site_aniso_U_23
_atom_site_aniso_U_13
_atom_site_aniso_U_12
N1 0.0376(9) 0.0435(10) 0.0404(9) -0.0067(7) -0.0168(7) -0.0002(7)
C2 0.0377(11) 0.0446(12) 0.0435(11) -0.0083(9) -0.0115(9) -0.0007(9)
C3 0.0535(14) 0.0583(15) 0.0534(14) -0.0174(11) -0.0164(11) -0.0044(11)
C4 0.066(2) 0.0526(15) 0.070(2) -0.0243(13) -0.0096(14) -0.0019(12)
C5 0.068(2) 0.0483(14) 0.075(2) -0.0119(13) -0.0144(15) 0.0119(12)
C6 0.0577(15) 0.0557(15) 0.062(2) -0.0064(12) -0.0229(13) 0.0130(12)
C7 0.0386(11) 0.0489(12) 0.0433(11) -0.0050(9) -0.0121(9) 0.0016(9)
C8 0.0423(12) 0.0511(12) 0.0423(11) -0.0062(9) -0.0200(10) 0.0035(10)
C9 0.0545(13) 0.0484(12) 0.0496(13) -0.0049(10) -0.0312(11) -0.0009(10)
C10 0.0535(14) 0.0554(15) 0.087(2) -0.0111(13) -0.0403(14) 0.0002(12)
O11 0.0556(12) 0.083(2) 0.086(2) -0.0030(12) -0.0169(11) -0.0068(11)
C12 0.091(2) 0.067(2) 0.0418(13) -0.0010(12) -0.0190(14) 0.0081(15)
C13 0.054(2) 0.076(2) 0.094(2) -0.023(2) -0.044(2) 0.0070(13)
C14 0.0343(10) 0.0471(12) 0.0345(10) -0.0039(8) -0.0125(8) -0.0029(8)
O15 0.0786(13) 0.0635(11) 0.0555(10) -0.0194(9) -0.0362(10) 0.0101(9)
C16 0.0502(13) 0.0531(13) 0.0395(11) -0.0077(10) -0.0143(10) -0.0038(10)
C17 0.072(2) 0.0564(14) 0.0471(13) -0.0142(11) -0.0190(12) -0.0106(12)
C18 0.071(2) 0.0437(13) 0.0495(13) -0.0072(10) -0.0106(12) -0.0062(12)
C19 0.0557(14) 0.0458(12) 0.0427(12) 0.0009(10) -0.0105(10) -0.0028(10)
C20 0.0545(13) 0.0497(13) 0.0393(11) -0.0054(10) -0.0158(10) -0.0035(10)
C21 0.0462(12) 0.0482(12) 0.0399(11) -0.0075(9) -0.0128(10) -0.0037(10)
C22 0.0502(12) 0.0502(13) 0.0438(12) -0.0097(10) -0.0208(10) 0.0026(10)
C23 0.0460(12) 0.0448(12) 0.0432(12) -0.0059(9) -0.0192(10) 0.0013(9)
N24 0.081(2) 0.0549(14) 0.0556(13) 0.0020(10) -0.0209(12) 0.0075(12)
O25 0.134(2) 0.0526(12) 0.097(2) -0.0101(11) -0.045(2) 0.0268(13)
O26 0.154(3) 0.094(2) 0.084(2) -0.0197(13) -0.076(2) 0.039(2)
C30 0.063(2) 0.0507(13) 0.0573(14) -0.0159(11) -0.0298(12) 0.0083(12)
O30 0.099(2) 0.095(2) 0.096(2) -0.0390(13) -0.0579(14) 0.0395(14)
O31 0.0921(15) 0.097(2) 0.0659(12) -0.0380(12) -0.0461(11) 0.0377(13)
C32 0.097(2) 0.052(2) 0.055(2) -0.0167(13) -0.034(2) 0.0054(15)
F33 0.222(8) 0.106(5) 0.127(6) -0.067(5) -0.140(6) 0.095(6)
F34 0.172(6) 0.181(7) 0.060(3) -0.014(4) -0.008(3) -0.009(6)
F35 0.187(7) 0.071(3) 0.115(5) -0.017(3) -0.091(5) -0.043(4)
F33' 0.204(8) 0.090(5) 0.071(3) 0.037(3) -0.064(5) -0.075(6)
F34' 0.231(9) 0.128(6) 0.112(6) -0.085(5) -0.100(6) 0.084(6)
F35' 0.095(4) 0.301(9) 0.082(3) -0.001(5) -0.043(3) -0.088(5)

loop_
_atom_site_label
_atom_site_type_symbol
_atom_site_fract_x
_atom_site_fract_y
_atom_site_fract_z
_atom_site_U_iso_or_equiv
_atom_site_thermal_displace_type
_atom_site_occupancy
_atom_site_calc_flag
_atom_site_refinement_flags
_atom_site_disorder_group
N1 N 0.2364(2) 0.1274(2) 0.1576(2) 0.0397(4) Uani 1 d . .
C2 C 0.3087(3) 0.0094(2) 0.1542(2) 0.0423(5) Uani 1 d . .
C3 C 0.3075(3) -0.0674(2) 0.0777(2) 0.0538(6) Uani 1 d . .
H3A H 0.2531(3) -0.0463(2) 0.0189(2) 0.065 Uiso 1 calc R .
C4 C 0.3912(3) -0.1768(2) 0.0933(3) 0.0635(7) Uani 1 d . .
H4A H 0.3925(3) -0.2312(2) 0.0442(3) 0.076 Uiso 1 calc R .
C5 C 0.4729(4) -0.2075(2) 0.1802(3) 0.0669(7) Uani 1 d . .
H5A H 0.5286(4) -0.2818(2) 0.1883(3) 0.080 Uiso 1 calc R .
C6 C 0.4730(3) -0.1292(2) 0.2551(3) 0.0594(7) Uani 1 d . .
H6A H 0.5288(3) -0.1499(2) 0.3130(3) 0.071 Uiso 1 calc R .
C7 C 0.3884(3) -0.0193(2) 0.2423(2) 0.0446(5) Uani 1 d . .
C8 C 0.3644(3) 0.0825(2) 0.3099(2) 0.0444(5) Uani 1 d . .
C9 C 0.1289(3) 0.1792(2) 0.0829(2) 0.0480(5) Uani 1 d . .
H9A H 0.1729(3) 0.1591(2) 0.0012(2) 0.058 Uiso 1 calc R .
H9B H 0.1200(3) 0.2655(2) 0.0739(2) 0.058 Uiso 1 calc R .
C10 C -0.0369(3) 0.1304(2) 0.1459(3) 0.0615(7) Uani 1 d . .
H10A H -0.1097(3) 0.1685(2) 0.0995(3) 0.074 Uiso 1 calc R .
H10B H -0.0291(3) 0.0454(2) 0.1465(3) 0.074 Uiso 1 calc R .
O11 O -0.0998(2) 0.1509(2) 0.2684(2) 0.0777(6) Uani 1 d D .
H11 H -0.1252(48) 0.2298(7) 0.2630(37) 0.104(14) Uiso 1 d D .
C12 C 0.2618(4) 0.0442(3) 0.4457(2) 0.0695(8) Uani 1 d . .
H12A H 0.2467(4) 0.1094(3) 0.4886(2) 0.104 Uiso 1 calc R .
H12B H 0.3162(4) -0.0228(3) 0.4847(2) 0.104 Uiso 1 calc R .
H12C H 0.1588(4) 0.0222(3) 0.4482(2) 0.104 Uiso 1 calc R .
C13 C 0.5282(3) 0.1259(3) 0.2987(3) 0.0691(8) Uani 1 d . .
H13A H 0.5111(3) 0.1908(3) 0.3422(3) 0.104 Uiso 1 calc R .
H13B H 0.5852(3) 0.1523(3) 0.2132(3) 0.104 Uiso 1 calc R .
H13C H 0.5905(3) 0.0615(3) 0.3337(3) 0.104 Uiso 1 calc R .
C14 C 0.2648(2) 0.1741(2) 0.2426(2) 0.0387(5) Uani 1 d . .
O15 O 0.3198(2) 0.4223(2) 0.5227(2) 0.0620(5) Uani 1 d D .
H15 H 0.3308(42) 0.4495(30) 0.5864(21) 0.094(11) Uiso 1 d D .
C16 C 0.2431(3) 0.5030(2) 0.4563(2) 0.0475(5) Uani 1 d . .
C17 C 0.2036(3) 0.6201(2) 0.4756(2) 0.0571(6) Uani 1 d . .
H17A H 0.2365(3) 0.6454(2) 0.5340(2) 0.068 Uiso 1 calc R .
C18 C 0.1174(3) 0.6981(2) 0.4102(2) 0.0566(6) Uani 1 d . .
H18A H 0.0902(3) 0.7757(2) 0.4247(2) 0.068 Uiso 1 calc R .
C19 C 0.0708(3) 0.6600(2) 0.3215(2) 0.0506(6) Uani 1 d . .
C20 C 0.1102(3) 0.5463(2) 0.2978(2) 0.0479(5) Uani 1 d . .
H20A H 0.0786(3) 0.5235(2) 0.2372(2) 0.057 Uiso 1 calc R .
C21 C 0.1978(3) 0.4644(2) 0.3644(2) 0.0448(5) Uani 1 d . .
C22 C 0.2429(3) 0.3437(2) 0.3445(2) 0.0468(5) Uani 1 d . .
H22A H 0.3018(3) 0.2966(2) 0.3931(2) 0.056 Uiso 1 calc R .
C23 C 0.2091(3) 0.2920(2) 0.2633(2) 0.0440(5) Uani 1 d . .
H23A H 0.1448(3) 0.3362(2) 0.2174(2) 0.053 Uiso 1 calc R .
N24 N -0.0241(3) 0.7425(2) 0.2536(2) 0.0668(6) Uani 1 d . .
O25 O -0.0778(4) 0.8373(2) 0.2871(2) 0.0957(8) Uani 1 d . .
O26 O -0.0465(4) 0.7152(2) 0.1661(2) 0.1047(9) Uani 1 d . .
C30 C 0.2703(3) 0.5394(2) 0.7850(2) 0.0544(6) Uani 1 d D .
O30 O 0.1551(3) 0.6079(2) 0.7718(2) 0.0905(8) Uani 1 d . .
O31 O 0.3570(3) 0.4729(2) 0.7174(2) 0.0801(7) Uani 1 d . .
C32 C 0.3084(4) 0.5320(2) 0.9056(3) 0.0652(7) Uani 1 d D .
F33 F 0.3935(15) 0.4417(7) 0.9372(9) 0.133(4) Uani 0.50 d PDU 1
F34 F 0.1627(9) 0.5140(11) 1.0002(5) 0.146(2) Uani 0.50 d PDU 1
F35 F 0.3537(14) 0.6246(5) 0.9167(8) 0.110(2) Uani 0.50 d PDU 1
F33' F 0.2957(14) 0.4356(6) 0.9745(7) 0.118(3) Uani 0.50 d PDU 2
F34' F 0.2406(16) 0.6129(9) 0.9675(9) 0.144(4) Uani 0.50 d PDU 2
F35' F 0.4709(8) 0.5474(13) 0.8764(5) 0.154(3) Uani 0.50 d PDU 2

loop_
_atom_type_symbol
_atom_type_description
_atom_type_scat_dispersion_real
_atom_type_scat_dispersion_imag
_atom_type_scat_source
C C 0.0033 0.0016 'International Tables Vol C Tables 4.2.6.8 and 6.1.1.4'
H H 0.0000 0.0000 'International Tables Vol C Tables 4.2.6.8 and 6.1.1.4'
N N 0.0061 0.0033 'International Tables Vol C Tables 4.2.6.8 and 6.1.1.4'
O O 0.0106 0.0060 'International Tables Vol C Tables 4.2.6.8 and 6.1.1.4'
F F 0.0171 0.0103 'International Tables Vol C Tables 4.2.6.8 and 6.1.1.4'

loop_
_geom_angle_atom_site_label_1
_geom_angle_atom_site_label_2
_geom_angle_atom_site_label_3
_geom_angle
C14 N1 C2 111.9(2)
C14 N1 C9 126.8(2)
C2 N1 C9 120.9(2)
C7 C2 C3 123.0(2)
C7 C2 N1 108.0(2)
C3 C2 N1 129.0(2)
C4 C3 C2 116.6(2)
C3 C4 C5 121.5(3)
C6 C5 C4 120.9(2)
C5 C6 C7 118.8(2)
C2 C7 C6 119.2(2)
C2 C7 C8 109.6(2)
C6 C7 C8 131.2(2)
C7 C8 C14 101.4(2)
C7 C8 C13 110.4(2)
C14 C8 C13 113.3(2)
C7 C8 C12 109.7(2)
C14 C8 C12 109.1(2)
C13 C8 C12 112.5(2)
N1 C9 C10 109.4(2)
O11 C10 C9 111.3(2)
N1 C14 C23 123.3(2)
N1 C14 C8 109.1(2)
C23 C14 C8 127.6(2)
O15 C16 C17 123.0(2)
O15 C16 C21 117.2(2)
C17 C16 C21 119.8(2)
C18 C17 C16 121.2(2)
C17 C18 C19 119.1(2)
C20 C19 C18 121.7(2)
C20 C19 N24 119.2(2)
C18 C19 N24 119.1(2)
C19 C20 C21 120.2(2)
C20 C21 C16 118.0(2)
C20 C21 C22 123.2(2)
C16 C21 C22 118.8(2)
C23 C22 C21 126.9(2)
C22 C23 C14 124.5(2)
O26 N24 O25 122.3(3)
O26 N24 C19 118.9(2)
O25 N24 C19 118.7(3)
O31 C30 O30 129.8(3)
O31 C30 C32 114.7(2)
O30 C30 C32 115.5(2)
F35 C32 F33 111.9(5)
F33' C32 F34' 109.2(6)
F33' C32 F35' 101.7(5)
F34' C32 F35' 103.8(6)
F35 C32 F34 104.8(5)
F33 C32 F34 100.9(6)
F33' C32 C30 116.3(4)
F35 C32 C30 114.5(4)
F33 C32 C30 116.5(3)
F34' C32 C30 116.2(4)
F35' C32 C30 107.8(3)
F34 C32 C30 106.3(4)

loop_
_geom_bond_atom_site_label_1
_geom_bond_atom_site_label_2
_geom_bond_distance
N1 C14 1.322(3)
N1 C2 1.424(3)
N1 C9 1.471(3)
C2 C7 1.381(3)
C2 C3 1.385(3)
C3 C4 1.380(4)
C4 C5 1.382(4)
C5 C6 1.381(4)
C6 C7 1.385(3)
C7 C8 1.503(3)
C8 C14 1.529(3)
C8 C13 1.539(3)
C8 C12 1.546(3)
C9 C10 1.521(4)
C10 O11 1.413(4)
C14 C23 1.424(3)
O15 C16 1.333(3)
C16 C17 1.393(3)
C16 C21 1.423(3)
C17 C18 1.363(4)
C18 C19 1.391(4)
C19 C20 1.372(3)
C19 N24 1.454(3)
C20 C21 1.400(3)
C21 C22 1.440(3)
C22 C23 1.343(3)
N24 O26 1.207(3)
N24 O25 1.222(3)
C30 O31 1.227(3)
C30 O30 1.229(3)
C30 C32 1.527(4)
C32 F33' 1.215(6)
C32 F35 1.229(5)
C32 F33 1.259(6)
C32 F34' 1.268(6)
C32 F35' 1.382(6)
C32 F34 1.398(7)
